data_7711989
loop_
_publ_author_name
'Oma&#xf1;a, Alvaro A'
'Frenette, Brandon L.'
'Dornsiepen, Eike'
'Kobayashi, Ryo'
'Ferguson, Michael J.'
'Iwamoto, Takeaki'
'Rivard, Eric'

_publ_section_title
;
 Frustrated Lewis pair-ligated tetrelenes.
;
_journal_issue 3
_journal_name_full 'Dalton transactions (Cambridge, England : 2003)'
_journal_page_first 774
_journal_page_last 786
_journal_paper_doi 10.1039/d2dt03807b
_journal_volume 52
_journal_year 2023
_chemical_absolute_configuration unk
_chemical_formula_moiety 'C34 H58 B Li O3 P'
_chemical_formula_sum 'C34 H58 B Li O3 P'
_chemical_formula_weight 563.52
_space_group_crystal_system orthorhombic
_space_group_IT_number 19
_space_group_name_Hall 'P 2ac 2ab'
_space_group_name_H-M_alt 'P 21 21 21'
_atom_sites_solution_hydrogens geom
_atom_sites_solution_primary iterative
_audit_creation_date 2022-05-18
_audit_creation_method
;
Olex2 1.5
(compiled 2022.04.07 svn.rca3783a0 for OlexSys, GUI svn.r6498)
;
_audit_update_record
;
2022-11-18 deposited with the CCDC.	2022-12-20 downloaded from the CCDC.
;
_cell_angle_alpha 90
_cell_angle_beta 90
_cell_angle_gamma 90
_cell_formula_units_Z 4
_cell_length_a 9.9428(10)
_cell_length_b 16.8849(17)
_cell_length_c 20.512(2)
_cell_measurement_reflns_used 3553
_cell_measurement_temperature 193(2)
_cell_measurement_theta_max 20.25
_cell_measurement_theta_min 2.28
_cell_volume 3443.6(6)
_computing_cell_refinement 'Bruker SAINT'
_computing_data_collection 'Bruker APEX2'
_computing_data_reduction 'Bruker SAINT'
_computing_molecular_graphics 'Olex2 1.5 (Dolomanov et al., 2009)'
_computing_publication_material 'Olex2 1.5 (Dolomanov et al., 2009)'
_computing_structure_refinement 'SHELXL 2018/3 (Sheldrick, 2015)'
_computing_structure_solution 'olex2.solve 1.5 (Bourhis et al., 2015)'
_diffrn_ambient_temperature 193.15
_diffrn_measured_fraction_theta_full 1.000
_diffrn_measured_fraction_theta_max 0.999
_diffrn_measurement_device_type 'Bruker APEX-II CCD'
_diffrn_measurement_method '\w scans'
_diffrn_radiation_monochromator 'Graphite flat monochromator (002)'
_diffrn_radiation_type MoK\a
_diffrn_radiation_wavelength 0.71073
_diffrn_reflns_av_R_equivalents 0.0730
_diffrn_reflns_av_unetI/netI 0.0693
_diffrn_reflns_Laue_measured_fraction_full 1.000
_diffrn_reflns_Laue_measured_fraction_max 0.999
_diffrn_reflns_limit_h_max 12
_diffrn_reflns_limit_h_min -12
_diffrn_reflns_limit_k_max 19
_diffrn_reflns_limit_k_min -20
_diffrn_reflns_limit_l_max 25
_diffrn_reflns_limit_l_min -24
_diffrn_reflns_number 28282
_diffrn_reflns_point_group_measured_fraction_full 1.000
_diffrn_reflns_point_group_measured_fraction_max 0.999
_diffrn_reflns_theta_full 25.242
_diffrn_reflns_theta_max 25.691
_diffrn_reflns_theta_min 1.562
_diffrn_source 'Short anode X-ray tube fine focus 2kW'
_diffrn_standards_number 0
_exptl_absorpt_coefficient_mu 0.110
_exptl_absorpt_correction_T_max 1.0000
_exptl_absorpt_correction_T_min 0.8910
_exptl_absorpt_correction_type numerical
_exptl_absorpt_process_details
;
 SADABS 2016/2: Krause, L., Herbst-Irmer, R., Sheldrick G.M. & Stalke D., 
 J. Appl. Cryst. 48 (2015) 3-10 
;
_exptl_crystal_colour yellow
_exptl_crystal_colour_primary yellow
_exptl_crystal_density_diffrn 1.087
_exptl_crystal_description block
_exptl_crystal_F_000 1236
_exptl_crystal_size_max 0.235
_exptl_crystal_size_mid 0.173
_exptl_crystal_size_min 0.132
_exptl_transmission_factor_max 0.98716
_exptl_transmission_factor_min 0.97985
_refine_diff_density_max 0.419
_refine_diff_density_min -0.255
_refine_diff_density_rms 0.042
_refine_ls_abs_structure_details
;
 Refined as an inversion twin.
;
_refine_ls_abs_structure_Flack 0.29(19)
_refine_ls_extinction_method none
_refine_ls_goodness_of_fit_ref 1.027
_refine_ls_hydrogen_treatment constr
_refine_ls_matrix_type full
_refine_ls_number_parameters 410
_refine_ls_number_reflns 6531
_refine_ls_number_restraints 216
_refine_ls_restrained_S_all 1.027
_refine_ls_R_factor_all 0.0936
_refine_ls_R_factor_gt 0.0579
_refine_ls_shift/su_max 0.000
_refine_ls_shift/su_mean 0.000
_refine_ls_structure_factor_coef Fsqd
_refine_ls_weighting_details 'w=1/[\s^2^(Fo^2^)+(0.0768P)^2^+0.3556P] where P=(Fo^2^+2Fc^2^)/3'
_refine_ls_weighting_scheme calc
_refine_ls_wR_factor_gt 0.1361
_refine_ls_wR_factor_ref 0.1595
_reflns_Friedel_coverage 0.779
_reflns_Friedel_fraction_full 1.000
_reflns_Friedel_fraction_max 0.998
_reflns_number_gt 4451
_reflns_number_total 6531
_reflns_threshold_expression 'I > 2\s(I)'
_cod_data_source_file d2dt03807b3.cif
_cod_data_source_block riv2226
_cod_depositor_comments 'Adding full bibliography for 7711983--7711989.cif.'
_cod_database_code 7711989
_shelx_shelxl_version_number 2018/3
_shelx_space_group_comment
;
The symmetry employed for this shelxl refinement is uniquely defined
by the following loop, which should always be used as a source of
symmetry information in preference to the above space-group names.
They are only intended as comments.
;
_shelx_estimated_absorpt_t_max 0.986
_shelx_estimated_absorpt_t_min 0.975
_olex2_refinement_description
;
1. Twinned data refinement
 Scales: 0.71(19)
 0.29(19)
2. Fixed Uiso
 At 1.2 times of:
  All C(H) groups, All C(H,H) groups, All C(H,H,H) groups
3. Uiso/Uaniso restraints and constraints
O2 \\sim O2A \\sim C45 \\sim C46 \\sim C47 \\sim C48 \\sim C45A \\sim C46A
\\sim C47A \\sim C48A: within 2A with sigma of 0.04 and sigma for terminal
atoms of 0.08 within 2A
4. Rigid body (RIGU) restrains
 O2, O2A, C45, C46, C47, C48, C45A, C46A, C47A, C48A
 with sigma for 1-2 distances of 0.002 and sigma for 1-3 distances of 0.002
5. Others
 Sof(O2A)=Sof(C45A)=Sof(H45C)=Sof(H45D)=Sof(C46A)=Sof(H46C)=Sof(H46D)=
 Sof(C47A)=Sof(H47C)=Sof(H47D)=Sof(C48A)=Sof(H48A)=1-FVAR(1)
 Sof(O2)=Sof(C45)=Sof(H45A)=Sof(H45B)=Sof(C46)=Sof(H46A)=Sof(H46B)=Sof(C47)=
 Sof(H47A)=Sof(H47B)=Sof(C48)=Sof(H48)=FVAR(1)
6.a Ternary CH refined with riding coordinates:
 C11(H11), C21(H21), C31(H31)
6.b Secondary CH2 refined with riding coordinates:
 C1(H1A,H1B), C22(H22A,H22B), C23(H23A,H23B), C24(H24A,H24B), C25(H25A,H25B),
 C26(H26A,H26B), C32(H32A,H32B), C33(H33A,H33B), C34(H34A,H34B), C35(H35A,H35B),
  C36(H36A,H36B), C41(H41A,H41B), C42(H42A,H42B), C43(H43A,H43B), C44(H44A,
 H44B), C45(H45A,H45B), C46(H46A,H46B), C47(H47A,H47B), C45A(H45C,H45D),
 C46A(H46C,H46D), C47A(H47C,H47D), C49(H49A,H49B), C50(H50A,H50B), C51(H51A,
 H51B), C52(H52A,H52B)
6.c Aromatic/amide H refined with riding coordinates:
 C4(H4), C5(H5), C6(H6), C7(H7), C48(H48), C48A(H48A)
6.d Idealised Me refined as rotating group:
 C12(H12A,H12B,H12C), C13(H13A,H13B,H13C)
;
_olex2_submission_special_instructions 'No special instructions were received'

loop_
_space_group_symop_operation_xyz
'x, y, z'
'-x+1/2, -y, z+1/2'
'-x, y+1/2, -z+1/2'
'x+1/2, -y+1/2, -z'

loop_
_atom_site_label
_atom_site_type_symbol
_atom_site_fract_x
_atom_site_fract_y
_atom_site_fract_z
_atom_site_U_iso_or_equiv
_atom_site_adp_type
_atom_site_occupancy
_atom_site_site_symmetry_order
_atom_site_calc_flag
_atom_site_refinement_flags_posn
_atom_site_refinement_flags_adp
_atom_site_refinement_flags_occupancy
_atom_site_disorder_assembly
_atom_site_disorder_group
P1 P 0.35057(12) 0.48572(7) 0.35118(6) 0.0426(3) Uani 1 1 d . . . . .
O1 O 0.1080(3) 0.4431(2) 0.21032(16) 0.0620(10) Uani 1 1 d . . . . .
O2 O 0.276(5) 0.604(3) 0.200(2) 0.089(8) Uani 0.306(16) 1 d . U P A 1
O2A O 0.2444(18) 0.6013(12) 0.1985(10) 0.084(4) Uani 0.694(16) 1 d . U P A 2
O3 O 0.4055(4) 0.4384(2) 0.17546(17) 0.0700(11) Uani 1 1 d . . . . .
C1 C 0.5195(4) 0.4477(3) 0.3664(2) 0.0410(10) Uani 1 1 d . . . . .
H1A H 0.514107 0.398623 0.392664 0.049 Uiso 1 1 calc R U . . .
H1B H 0.563832 0.434909 0.324528 0.049 Uiso 1 1 calc R U . . .
C2 C 0.3647(5) 0.5689(2) 0.40764(19) 0.0404(10) Uani 1 1 d . . . . .
C3 C 0.4945(5) 0.5768(2) 0.43479(19) 0.0391(10) Uani 1 1 d . . . . .
C4 C 0.5100(5) 0.6377(3) 0.4801(2) 0.0456(11) Uani 1 1 d . . . . .
H4 H 0.595186 0.644516 0.500332 0.055 Uiso 1 1 calc R U . . .
C5 C 0.4070(6) 0.6886(3) 0.4969(2) 0.0533(13) Uani 1 1 d . . . . .
H5 H 0.422285 0.729587 0.527733 0.064 Uiso 1 1 calc R U . . .
C6 C 0.2813(6) 0.6797(3) 0.4687(3) 0.0591(14) Uani 1 1 d . . . . .
H6 H 0.210252 0.714696 0.480109 0.071 Uiso 1 1 calc R U . . .
C7 C 0.2596(5) 0.6201(3) 0.4242(2) 0.0507(12) Uani 1 1 d . . . . .
H7 H 0.173567 0.613787 0.404772 0.061 Uiso 1 1 calc R U . . .
C11 C 0.2320(5) 0.4195(3) 0.3952(2) 0.0497(12) Uani 1 1 d . . . . .
H11 H 0.141701 0.445573 0.393959 0.060 Uiso 1 1 calc R U . . .
C12 C 0.2655(5) 0.4044(3) 0.4673(2) 0.0598(14) Uani 1 1 d . . . . .
H12A H 0.273970 0.455127 0.490106 0.072 Uiso 1 1 calc R U . . .
H12B H 0.350459 0.375249 0.470388 0.072 Uiso 1 1 calc R U . . .
H12C H 0.193348 0.373169 0.487248 0.072 Uiso 1 1 calc R U . . .
C13 C 0.2191(6) 0.3412(3) 0.3582(3) 0.0676(15) Uani 1 1 d . . . . .
H13A H 0.306807 0.314685 0.356932 0.081 Uiso 1 1 calc R U . . .
H13B H 0.188478 0.351578 0.313632 0.081 Uiso 1 1 calc R U . . .
H13C H 0.153873 0.307026 0.380421 0.081 Uiso 1 1 calc R U . . .
C21 C 0.7011(4) 0.4763(3) 0.46493(18) 0.0371(10) Uani 1 1 d . . . . .
H21 H 0.750222 0.520219 0.487298 0.045 Uiso 1 1 calc R U . . .
C22 C 0.8088(4) 0.4188(3) 0.4381(2) 0.0454(11) Uani 1 1 d . . . . .
H22A H 0.763421 0.376699 0.412637 0.055 Uiso 1 1 calc R U . . .
H22B H 0.868390 0.448165 0.407889 0.055 Uiso 1 1 calc R U . . .
C23 C 0.8948(5) 0.3801(3) 0.4906(2) 0.0540(13) Uani 1 1 d . . . . .
H23A H 0.955046 0.340638 0.470124 0.065 Uiso 1 1 calc R U . . .
H23B H 0.951775 0.421034 0.511418 0.065 Uiso 1 1 calc R U . . .
C24 C 0.8106(5) 0.3396(3) 0.5426(3) 0.0581(14) Uani 1 1 d . . . . .
H24A H 0.763575 0.293560 0.523198 0.070 Uiso 1 1 calc R U . . .
H24B H 0.870190 0.319774 0.577650 0.070 Uiso 1 1 calc R U . . .
C25 C 0.7080(5) 0.3962(3) 0.5713(2) 0.0555(13) Uani 1 1 d . . . . .
H25A H 0.755104 0.439063 0.595079 0.067 Uiso 1 1 calc R U . . .
H25B H 0.650262 0.367560 0.602703 0.067 Uiso 1 1 calc R U . . .
C26 C 0.6208(4) 0.4321(3) 0.5176(2) 0.0457(11) Uani 1 1 d . . . . .
H26A H 0.556045 0.469412 0.537637 0.055 Uiso 1 1 calc R U . . .
H26B H 0.568475 0.389274 0.496590 0.055 Uiso 1 1 calc R U . . .
C31 C 0.7070(4) 0.5641(2) 0.3538(2) 0.0375(9) Uani 1 1 d . . . . .
H31 H 0.762680 0.522707 0.331720 0.045 Uiso 1 1 calc R U . . .
C32 C 0.6297(5) 0.6066(3) 0.2999(2) 0.0462(11) Uani 1 1 d . . . . .
H32A H 0.571963 0.647873 0.319704 0.055 Uiso 1 1 calc R U . . .
H32B H 0.570307 0.568121 0.277623 0.055 Uiso 1 1 calc R U . . .
C33 C 0.7221(5) 0.6455(3) 0.2491(2) 0.0577(14) Uani 1 1 d . . . . .
H33A H 0.771761 0.603720 0.225279 0.069 Uiso 1 1 calc R U . . .
H33B H 0.666656 0.674880 0.217204 0.069 Uiso 1 1 calc R U . . .
C34 C 0.8217(6) 0.7017(3) 0.2803(3) 0.0625(15) Uani 1 1 d . . . . .
H34A H 0.773002 0.748075 0.298017 0.075 Uiso 1 1 calc R U . . .
H34B H 0.885494 0.720885 0.246794 0.075 Uiso 1 1 calc R U . . .
C35 C 0.8997(5) 0.6614(3) 0.3350(2) 0.0546(13) Uani 1 1 d . . . . .
H35A H 0.959535 0.620503 0.316200 0.066 Uiso 1 1 calc R U . . .
H35B H 0.956681 0.701066 0.357349 0.066 Uiso 1 1 calc R U . . .
C36 C 0.8066(5) 0.6231(3) 0.3844(2) 0.0461(11) Uani 1 1 d . . . . .
H36A H 0.755337 0.665016 0.407128 0.055 Uiso 1 1 calc R U . . .
H36B H 0.861528 0.594978 0.417316 0.055 Uiso 1 1 calc R U . . .
C41 C -0.0113(6) 0.4552(5) 0.2484(3) 0.105(3) Uani 1 1 d . . . . .
H41A H 0.001252 0.433287 0.292752 0.126 Uiso 1 1 calc R U . . .
H41B H -0.030522 0.512534 0.252311 0.126 Uiso 1 1 calc R U . . .
C42 C -0.1183(8) 0.4169(6) 0.2173(4) 0.136(4) Uani 1 1 d . . . . .
H42A H -0.190605 0.455595 0.207961 0.164 Uiso 1 1 calc R U . . .
H42B H -0.155460 0.375519 0.246367 0.164 Uiso 1 1 calc R U . . .
C43 C -0.0730(6) 0.3813(4) 0.1573(3) 0.089(2) Uani 1 1 d . . . . .
H43A H -0.126344 0.401312 0.120016 0.107 Uiso 1 1 calc R U . . .
H43B H -0.082369 0.323011 0.159275 0.107 Uiso 1 1 calc R U . . .
C44 C 0.0717(5) 0.4041(3) 0.1499(3) 0.0619(14) Uani 1 1 d . . . . .
H44A H 0.128228 0.356551 0.142932 0.074 Uiso 1 1 calc R U . . .
H44B H 0.083651 0.440388 0.112493 0.074 Uiso 1 1 calc R U . . .
C45 C 0.231(4) 0.6248(18) 0.1379(16) 0.108(8) Uani 0.306(16) 1 d . U P A 1
H45A H 0.131538 0.622602 0.135902 0.129 Uiso 0.306(16) 1 calc R U P A 1
H45B H 0.268085 0.588486 0.104566 0.129 Uiso 0.306(16) 1 calc R U P A 1
C46 C 0.277(5) 0.7034(18) 0.1271(15) 0.117(7) Uani 0.306(16) 1 d . U P A 1
H46A H 0.231719 0.729548 0.089928 0.140 Uiso 0.306(16) 1 calc R U P A 1
H46B H 0.375940 0.706738 0.122144 0.140 Uiso 0.306(16) 1 calc R U P A 1
C47 C 0.225(4) 0.7354(15) 0.1970(16) 0.104(7) Uani 0.306(16) 1 d . U P A 1
H47A H 0.267314 0.786783 0.208184 0.124 Uiso 0.306(16) 1 calc R U P A 1
H47B H 0.126202 0.741207 0.197743 0.124 Uiso 0.306(16) 1 calc R U P A 1
C48 C 0.269(3) 0.6738(16) 0.2399(14) 0.065(6) Uani 0.306(16) 1 d . U P A 1
H48 H 0.289173 0.678214 0.285087 0.078 Uiso 0.306(16) 1 calc R U P A 1
C45A C 0.1460(12) 0.6278(6) 0.1553(6) 0.081(3) Uani 0.694(16) 1 d . U P A 2
H45C H 0.056104 0.622755 0.175581 0.097 Uiso 0.694(16) 1 calc R U P A 2
H45D H 0.147415 0.595132 0.115230 0.097 Uiso 0.694(16) 1 calc R U P A 2
C46A C 0.1714(13) 0.7090(5) 0.1391(6) 0.078(3) Uani 0.694(16) 1 d . U P A 2
H46C H 0.098816 0.743609 0.155847 0.094 Uiso 0.694(16) 1 calc R U P A 2
H46D H 0.178533 0.716021 0.091341 0.094 Uiso 0.694(16) 1 calc R U P A 2
C47A C 0.3124(17) 0.7287(9) 0.1743(10) 0.128(6) Uani 0.694(16) 1 d . U P A 2
H47C H 0.386692 0.730585 0.142264 0.154 Uiso 0.694(16) 1 calc R U P A 2
H47D H 0.307929 0.780079 0.197547 0.154 Uiso 0.694(16) 1 calc R U P A 2
C48A C 0.329(2) 0.6692(12) 0.2161(11) 0.151(7) Uani 0.694(16) 1 d . U P A 2
H48A H 0.388191 0.670498 0.252461 0.181 Uiso 0.694(16) 1 calc R U P A 2
C49 C 0.4390(11) 0.4577(6) 0.1102(4) 0.137(4) Uani 1 1 d . . . . .
H49A H 0.487346 0.508945 0.108899 0.164 Uiso 1 1 calc R U . . .
H49B H 0.356048 0.462823 0.083809 0.164 Uiso 1 1 calc R U . . .
C50 C 0.5235(8) 0.3957(5) 0.0835(3) 0.097(2) Uani 1 1 d . . . . .
H50A H 0.618705 0.412761 0.081919 0.117 Uiso 1 1 calc R U . . .
H50B H 0.494116 0.381101 0.039005 0.117 Uiso 1 1 calc R U . . .
C51 C 0.5059(10) 0.3272(4) 0.1297(3) 0.112(3) Uani 1 1 d . . . . .
H51A H 0.433396 0.291340 0.114885 0.134 Uiso 1 1 calc R U . . .
H51B H 0.590378 0.296611 0.134203 0.134 Uiso 1 1 calc R U . . .
C52 C 0.4700(7) 0.3660(4) 0.1912(3) 0.0712(17) Uani 1 1 d . . . . .
H52A H 0.408800 0.331771 0.216782 0.085 Uiso 1 1 calc R U . . .
H52B H 0.551750 0.376165 0.217440 0.085 Uiso 1 1 calc R U . . .
B1 B 0.6107(5) 0.5167(3) 0.4070(2) 0.0353(10) Uani 1 1 d . . . . .
Li14 Li 0.2789(9) 0.4950(5) 0.2287(4) 0.056(2) Uani 1 1 d . . . . .

loop_
_atom_site_aniso_label
_atom_site_aniso_U_11
_atom_site_aniso_U_22
_atom_site_aniso_U_33
_atom_site_aniso_U_23
_atom_site_aniso_U_13
_atom_site_aniso_U_12
P1 0.0458(6) 0.0447(6) 0.0372(6) -0.0022(5) -0.0056(6) 0.0007(6)
O1 0.060(2) 0.077(2) 0.0489(19) -0.0186(18) -0.0061(17) 0.002(2)
O2 0.13(2) 0.048(8) 0.087(10) -0.006(7) -0.049(12) 0.015(12)
O2A 0.089(6) 0.067(5) 0.096(6) 0.027(4) -0.052(5) -0.015(4)
O3 0.079(3) 0.078(3) 0.053(2) 0.0114(19) 0.0206(19) 0.011(2)
C1 0.047(2) 0.042(2) 0.034(2) -0.0035(18) 0.001(2) 0.003(2)
C2 0.044(2) 0.039(2) 0.039(2) -0.0019(18) -0.001(2) 0.006(2)
C3 0.052(3) 0.038(2) 0.028(2) 0.0012(18) 0.002(2) 0.000(2)
C4 0.057(3) 0.046(3) 0.034(2) 0.001(2) 0.006(2) -0.003(2)
C5 0.072(3) 0.046(3) 0.042(3) -0.007(2) 0.009(3) 0.006(3)
C6 0.072(4) 0.046(3) 0.059(3) 0.001(3) 0.012(3) 0.014(3)
C7 0.045(3) 0.053(3) 0.054(3) 0.002(2) 0.001(2) 0.007(2)
C11 0.051(3) 0.052(3) 0.046(3) -0.002(2) -0.004(2) -0.006(2)
C12 0.056(3) 0.075(4) 0.048(3) 0.011(3) 0.001(3) -0.009(3)
C13 0.081(4) 0.060(3) 0.061(3) 0.002(3) -0.007(3) -0.015(3)
C21 0.041(2) 0.040(2) 0.030(2) -0.0036(19) -0.0001(18) -0.003(2)
C22 0.042(3) 0.051(3) 0.043(2) 0.002(2) -0.002(2) 0.005(2)
C23 0.049(3) 0.058(3) 0.054(3) 0.002(2) -0.010(2) 0.005(2)
C24 0.059(3) 0.059(3) 0.056(3) 0.017(3) -0.013(3) 0.006(3)
C25 0.064(3) 0.067(3) 0.036(2) 0.009(2) -0.005(2) -0.003(3)
C26 0.047(3) 0.054(3) 0.036(2) 0.005(2) 0.001(2) 0.008(2)
C31 0.043(2) 0.040(2) 0.030(2) 0.001(2) 0.001(2) 0.0029(19)
C32 0.052(3) 0.052(3) 0.035(2) 0.005(2) -0.007(2) 0.002(2)
C33 0.063(3) 0.068(3) 0.041(3) 0.019(2) 0.003(3) 0.005(3)
C34 0.064(3) 0.057(3) 0.066(3) 0.021(3) 0.009(3) 0.002(3)
C35 0.051(3) 0.052(3) 0.060(3) 0.010(2) 0.004(2) -0.007(2)
C36 0.048(3) 0.050(3) 0.040(2) 0.003(2) 0.001(2) -0.003(2)
C41 0.059(4) 0.174(8) 0.083(4) -0.066(5) -0.004(4) 0.013(5)
C42 0.086(5) 0.229(10) 0.094(5) -0.068(7) 0.017(5) -0.055(7)
C43 0.073(4) 0.104(5) 0.090(5) -0.032(4) -0.014(4) -0.003(4)
C44 0.072(3) 0.068(3) 0.045(3) -0.009(3) -0.011(3) 0.007(3)
C45 0.15(2) 0.089(10) 0.086(11) 0.007(9) -0.051(13) -0.011(14)
C46 0.163(19) 0.088(10) 0.100(11) 0.021(10) -0.036(14) -0.004(14)
C47 0.128(18) 0.054(8) 0.129(13) 0.022(8) -0.017(14) 0.008(12)
C48 0.070(14) 0.044(8) 0.081(9) -0.003(7) -0.021(10) -0.009(9)
C45A 0.078(6) 0.070(4) 0.095(7) 0.026(5) -0.038(6) 0.006(5)
C46A 0.086(7) 0.062(4) 0.086(7) 0.019(5) -0.020(6) 0.006(5)
C47A 0.102(9) 0.093(8) 0.190(15) 0.051(9) -0.038(9) -0.030(7)
C48A 0.146(14) 0.096(8) 0.211(15) 0.058(9) -0.110(11) -0.051(9)
C49 0.175(8) 0.140(7) 0.095(5) 0.049(5) 0.078(6) 0.044(7)
C50 0.107(5) 0.121(6) 0.063(4) -0.013(4) 0.037(4) -0.021(5)
C51 0.177(8) 0.086(5) 0.073(4) -0.015(4) 0.051(5) -0.003(5)
C52 0.086(4) 0.074(4) 0.054(3) -0.005(3) 0.004(3) 0.005(4)
B1 0.037(2) 0.038(3) 0.031(2) -0.002(2) -0.0031(19) 0.001(2)
Li14 0.066(5) 0.058(5) 0.043(4) 0.002(4) -0.009(4) 0.012(4)

loop_
_atom_type_symbol
_atom_type_description
_atom_type_scat_dispersion_real
_atom_type_scat_dispersion_imag
_atom_type_scat_source
C C 0.0033 0.0016 'International Tables Vol C Tables 4.2.6.8 and 6.1.1.4'
H H 0.0000 0.0000 'International Tables Vol C Tables 4.2.6.8 and 6.1.1.4'
B B 0.0013 0.0007 'International Tables Vol C Tables 4.2.6.8 and 6.1.1.4'
Li Li -0.0003 0.0001 'International Tables Vol C Tables 4.2.6.8 and 6.1.1.4'
O O 0.0106 0.0060 'International Tables Vol C Tables 4.2.6.8 and 6.1.1.4'
P P 0.1023 0.0942 'International Tables Vol C Tables 4.2.6.8 and 6.1.1.4'

loop_
_exptl_crystal_face_index_h
_exptl_crystal_face_index_k
_exptl_crystal_face_index_l
_exptl_crystal_face_perp_dist
-1.00 0.00 0.00 0.0640
1.00 0.00 0.00 0.0870
1.00 0.00 -1.00 0.0750
1.00 0.00 1.00 0.0860
-1.00 0.00 -1.00 0.0750
1.00 -1.00 -1.00 0.0870
0.00 -1.00 0.00 0.0570
0.00 1.00 0.00 0.0660
0.00 -1.00 -1.00 0.0710
0.00 1.00 1.00 0.1190
-1.00 1.00 -2.00 0.0900
1.00 -1.00 2.00 0.1080
0.00 1.00 -2.00 0.1020
0.00 -1.00 2.00 0.1070
-2.00 -1.00 2.00 0.0820
-1.00 0.00 2.00 0.0730

loop_
_geom_angle_atom_site_label_1
_geom_angle_atom_site_label_2
_geom_angle_atom_site_label_3
_geom_angle
_geom_angle_site_symmetry_1
_geom_angle_site_symmetry_3
_geom_angle_publ_flag
C1 P1 C2 95.2(2) . . ?
C1 P1 C11 106.8(2) . . ?
C1 P1 Li14 115.9(2) . . ?
C2 P1 C11 101.7(2) . . ?
C2 P1 Li14 125.8(2) . . ?
C11 P1 Li14 109.2(3) . . ?
C41 O1 C44 108.9(4) . . ?
C41 O1 Li14 123.5(4) . . ?
C44 O1 Li14 125.9(4) . . ?
C45 O2 C48 107(3) . . ?
C45 O2 Li14 122(3) . . ?
C48 O2 Li14 128(3) . . ?
C45A O2A C48A 107.9(16) . . ?
C45A O2A Li14 128.9(12) . . ?
C48A O2A Li14 123.1(13) . . ?
C49 O3 Li14 125.2(5) . . ?
C52 O3 C49 107.9(5) . . ?
C52 O3 Li14 126.6(4) . . ?
P1 C1 H1A 109.8 . . ?
P1 C1 H1B 109.8 . . ?
H1A C1 H1B 108.2 . . ?
B1 C1 P1 109.6(3) . . ?
B1 C1 H1A 109.8 . . ?
B1 C1 H1B 109.8 . . ?
C3 C2 P1 113.2(3) . . ?
C7 C2 P1 124.9(4) . . ?
C7 C2 C3 121.9(4) . . ?
C2 C3 B1 116.6(3) . . ?
C4 C3 C2 115.7(4) . . ?
C4 C3 B1 127.6(4) . . ?
C3 C4 H4 118.5 . . ?
C5 C4 C3 122.9(5) . . ?
C5 C4 H4 118.5 . . ?
C4 C5 H5 120.1 . . ?
C4 C5 C6 119.9(5) . . ?
C6 C5 H5 120.1 . . ?
C5 C6 H6 120.1 . . ?
C7 C6 C5 119.8(5) . . ?
C7 C6 H6 120.1 . . ?
C2 C7 H7 120.1 . . ?
C6 C7 C2 119.8(5) . . ?
C6 C7 H7 120.1 . . ?
P1 C11 H11 107.0 . . ?
C12 C11 P1 115.5(3) . . ?
C12 C11 H11 107.0 . . ?
C13 C11 P1 109.4(3) . . ?
C13 C11 H11 107.0 . . ?
C13 C11 C12 110.6(4) . . ?
C11 C12 H12A 109.5 . . ?
C11 C12 H12B 109.5 . . ?
C11 C12 H12C 109.5 . . ?
H12A C12 H12B 109.5 . . ?
H12A C12 H12C 109.5 . . ?
H12B C12 H12C 109.5 . . ?
C11 C13 H13A 109.5 . . ?
C11 C13 H13B 109.5 . . ?
C11 C13 H13C 109.5 . . ?
H13A C13 H13B 109.5 . . ?
H13A C13 H13C 109.5 . . ?
H13B C13 H13C 109.5 . . ?
C22 C21 H21 106.9 . . ?
C22 C21 B1 112.5(3) . . ?
C26 C21 H21 106.9 . . ?
C26 C21 C22 107.8(3) . . ?
C26 C21 B1 115.3(3) . . ?
B1 C21 H21 106.9 . . ?
C21 C22 H22A 108.8 . . ?
C21 C22 H22B 108.8 . . ?
H22A C22 H22B 107.7 . . ?
C23 C22 C21 113.9(4) . . ?
C23 C22 H22A 108.8 . . ?
C23 C22 H22B 108.8 . . ?
C22 C23 H23A 109.1 . . ?
C22 C23 H23B 109.1 . . ?
H23A C23 H23B 107.9 . . ?
C24 C23 C22 112.4(4) . . ?
C24 C23 H23A 109.1 . . ?
C24 C23 H23B 109.1 . . ?
C23 C24 H24A 109.4 . . ?
C23 C24 H24B 109.4 . . ?
H24A C24 H24B 108.0 . . ?
C25 C24 C23 111.0(4) . . ?
C25 C24 H24A 109.4 . . ?
C25 C24 H24B 109.4 . . ?
C24 C25 H25A 109.5 . . ?
C24 C25 H25B 109.5 . . ?
C24 C25 C26 110.6(4) . . ?
H25A C25 H25B 108.1 . . ?
C26 C25 H25A 109.5 . . ?
C26 C25 H25B 109.5 . . ?
C21 C26 H26A 108.8 . . ?
C21 C26 H26B 108.8 . . ?
C25 C26 C21 113.9(4) . . ?
C25 C26 H26A 108.8 . . ?
C25 C26 H26B 108.8 . . ?
H26A C26 H26B 107.7 . . ?
C32 C31 H31 106.3 . . ?
C32 C31 C36 108.4(3) . . ?
C32 C31 B1 114.4(3) . . ?
C36 C31 H31 106.3 . . ?
C36 C31 B1 114.6(3) . . ?
B1 C31 H31 106.3 . . ?
C31 C32 H32A 109.0 . . ?
C31 C32 H32B 109.0 . . ?
C31 C32 C33 113.0(4) . . ?
H32A C32 H32B 107.8 . . ?
C33 C32 H32A 109.0 . . ?
C33 C32 H32B 109.0 . . ?
C32 C33 H33A 109.2 . . ?
C32 C33 H33B 109.2 . . ?
H33A C33 H33B 107.9 . . ?
C34 C33 C32 111.9(4) . . ?
C34 C33 H33A 109.2 . . ?
C34 C33 H33B 109.2 . . ?
C33 C34 H34A 109.4 . . ?
C33 C34 H34B 109.4 . . ?
C33 C34 C35 111.3(4) . . ?
H34A C34 H34B 108.0 . . ?
C35 C34 H34A 109.4 . . ?
C35 C34 H34B 109.4 . . ?
C34 C35 H35A 109.3 . . ?
C34 C35 H35B 109.3 . . ?
H35A C35 H35B 107.9 . . ?
C36 C35 C34 111.8(4) . . ?
C36 C35 H35A 109.3 . . ?
C36 C35 H35B 109.3 . . ?
C31 C36 H36A 108.9 . . ?
C31 C36 H36B 108.9 . . ?
C35 C36 C31 113.4(4) . . ?
C35 C36 H36A 108.9 . . ?
C35 C36 H36B 108.9 . . ?
H36A C36 H36B 107.7 . . ?
O1 C41 H41A 110.0 . . ?
O1 C41 H41B 110.0 . . ?
H41A C41 H41B 108.4 . . ?
C42 C41 O1 108.4(5) . . ?
C42 C41 H41A 110.0 . . ?
C42 C41 H41B 110.0 . . ?
C41 C42 H42A 109.6 . . ?
C41 C42 H42B 109.6 . . ?
C41 C42 C43 110.1(6) . . ?
H42A C42 H42B 108.1 . . ?
C43 C42 H42A 109.6 . . ?
C43 C42 H42B 109.6 . . ?
C42 C43 H43A 110.5 . . ?
C42 C43 H43B 110.5 . . ?
C42 C43 C44 106.2(6) . . ?
H43A C43 H43B 108.7 . . ?
C44 C43 H43A 110.5 . . ?
C44 C43 H43B 110.5 . . ?
O1 C44 C43 105.6(5) . . ?
O1 C44 H44A 110.6 . . ?
O1 C44 H44B 110.6 . . ?
C43 C44 H44A 110.6 . . ?
C43 C44 H44B 110.6 . . ?
H44A C44 H44B 108.7 . . ?
O2 C45 H45A 110.5 . . ?
O2 C45 H45B 110.5 . . ?
O2 C45 C46 106(3) . . ?
H45A C45 H45B 108.7 . . ?
C46 C45 H45A 110.5 . . ?
C46 C45 H45B 110.5 . . ?
C45 C46 H46A 112.9 . . ?
C45 C46 H46B 112.9 . . ?
C45 C46 C47 94(3) . . ?
H46A C46 H46B 110.3 . . ?
C47 C46 H46A 112.9 . . ?
C47 C46 H46B 112.9 . . ?
C46 C47 H47A 111.4 . . ?
C46 C47 H47B 111.4 . . ?
H47A C47 H47B 109.3 . . ?
C48 C47 C46 102(2) . . ?
C48 C47 H47A 111.4 . . ?
C48 C47 H47B 111.4 . . ?
O2 C48 H48 127.4 . . ?
C47 C48 O2 105(3) . . ?
C47 C48 H48 127.4 . . ?
O2A C45A H45C 109.8 . . ?
O2A C45A H45D 109.8 . . ?
O2A C45A C46A 109.3(11) . . ?
H45C C45A H45D 108.3 . . ?
C46A C45A H45C 109.8 . . ?
C46A C45A H45D 109.8 . . ?
C45A C46A H46C 110.9 . . ?
C45A C46A H46D 110.9 . . ?
C45A C46A C47A 104.3(9) . . ?
H46C C46A H46D 108.9 . . ?
C47A C46A H46C 110.9 . . ?
C47A C46A H46D 110.9 . . ?
C46A C47A H47C 111.0 . . ?
C46A C47A H47D 111.0 . . ?
H47C C47A H47D 109.0 . . ?
C48A C47A C46A 103.9(11) . . ?
C48A C47A H47C 111.0 . . ?
C48A C47A H47D 111.0 . . ?
O2A C48A H48A 124.4 . . ?
C47A C48A O2A 111.1(15) . . ?
C47A C48A H48A 124.4 . . ?
O3 C49 H49A 109.9 . . ?
O3 C49 H49B 109.9 . . ?
O3 C49 C50 109.0(6) . . ?
H49A C49 H49B 108.3 . . ?
C50 C49 H49A 109.9 . . ?
C50 C49 H49B 109.9 . . ?
C49 C50 H50A 110.9 . . ?
C49 C50 H50B 110.9 . . ?
C49 C50 C51 104.5(5) . . ?
H50A C50 H50B 108.9 . . ?
C51 C50 H50A 110.9 . . ?
C51 C50 H50B 110.9 . . ?
C50 C51 H51A 111.1 . . ?
C50 C51 H51B 111.1 . . ?
H51A C51 H51B 109.1 . . ?
C52 C51 C50 103.1(5) . . ?
C52 C51 H51A 111.1 . . ?
C52 C51 H51B 111.1 . . ?
O3 C52 C51 107.5(5) . . ?
O3 C52 H52A 110.2 . . ?
O3 C52 H52B 110.2 . . ?
C51 C52 H52A 110.2 . . ?
C51 C52 H52B 110.2 . . ?
H52A C52 H52B 108.5 . . ?
C3 B1 C1 102.6(3) . . ?
C3 B1 C31 109.7(3) . . ?
C21 B1 C1 111.3(3) . . ?
C21 B1 C3 113.1(3) . . ?
C21 B1 C31 111.2(3) . . ?
C31 B1 C1 108.5(3) . . ?
O1 Li14 P1 113.4(4) . . ?
O2 Li14 P1 110.7(13) . . ?
O2 Li14 O1 111.0(14) . . ?
O2A Li14 P1 114.3(7) . . ?
O2A Li14 O1 101.6(6) . . ?
O3 Li14 P1 109.7(4) . . ?
O3 Li14 O1 103.8(4) . . ?
O3 Li14 O2 108.0(16) . . ?
O3 Li14 O2A 113.4(8) . . ?

loop_
_geom_bond_atom_site_label_1
_geom_bond_atom_site_label_2
_geom_bond_distance
_geom_bond_site_symmetry_2
_geom_bond_publ_flag
P1 C1 1.825(4) . ?
P1 C2 1.826(4) . ?
P1 C11 1.859(5) . ?
P1 Li14 2.616(8) . ?
O1 C41 1.435(7) . ?
O1 C44 1.448(6) . ?
O1 Li14 1.948(10) . ?
O2 C45 1.40(5) . ?
O2 C48 1.44(5) . ?
O2 Li14 1.93(5) . ?
O2A C45A 1.394(17) . ?
O2A C48A 1.47(3) . ?
O2A Li14 1.93(2) . ?
O3 C49 1.418(8) . ?
O3 C52 1.418(7) . ?
O3 Li14 1.921(9) . ?
C1 H1A 0.9900 . ?
C1 H1B 0.9900 . ?
C1 B1 1.694(6) . ?
C2 C3 1.412(6) . ?
C2 C7 1.398(6) . ?
C3 C4 1.395(6) . ?
C3 B1 1.640(6) . ?
C4 H4 0.9500 . ?
C4 C5 1.380(7) . ?
C5 H5 0.9500 . ?
C5 C6 1.385(8) . ?
C6 H6 0.9500 . ?
C6 C7 1.376(7) . ?
C7 H7 0.9500 . ?
C11 H11 1.0000 . ?
C11 C12 1.536(6) . ?
C11 C13 1.531(7) . ?
C12 H12A 0.9800 . ?
C12 H12B 0.9800 . ?
C12 H12C 0.9800 . ?
C13 H13A 0.9800 . ?
C13 H13B 0.9800 . ?
C13 H13C 0.9800 . ?
C21 H21 1.0000 . ?
C21 C22 1.547(6) . ?
C21 C26 1.536(6) . ?
C21 B1 1.640(6) . ?
C22 H22A 0.9900 . ?
C22 H22B 0.9900 . ?
C22 C23 1.522(6) . ?
C23 H23A 0.9900 . ?
C23 H23B 0.9900 . ?
C23 C24 1.518(7) . ?
C24 H24A 0.9900 . ?
C24 H24B 0.9900 . ?
C24 C25 1.518(7) . ?
C25 H25A 0.9900 . ?
C25 H25B 0.9900 . ?
C25 C26 1.527(6) . ?
C26 H26A 0.9900 . ?
C26 H26B 0.9900 . ?
C31 H31 1.0000 . ?
C31 C32 1.526(6) . ?
C31 C36 1.538(6) . ?
C31 B1 1.658(6) . ?
C32 H32A 0.9900 . ?
C32 H32B 0.9900 . ?
C32 C33 1.535(7) . ?
C33 H33A 0.9900 . ?
C33 H33B 0.9900 . ?
C33 C34 1.513(7) . ?
C34 H34A 0.9900 . ?
C34 H34B 0.9900 . ?
C34 C35 1.524(7) . ?
C35 H35A 0.9900 . ?
C35 H35B 0.9900 . ?
C35 C36 1.516(6) . ?
C36 H36A 0.9900 . ?
C36 H36B 0.9900 . ?
C41 H41A 0.9900 . ?
C41 H41B 0.9900 . ?
C41 C42 1.398(9) . ?
C42 H42A 0.9900 . ?
C42 H42B 0.9900 . ?
C42 C43 1.442(9) . ?
C43 H43A 0.9900 . ?
C43 H43B 0.9900 . ?
C43 C44 1.497(8) . ?
C44 H44A 0.9900 . ?
C44 H44B 0.9900 . ?
C45 H45A 0.9900 . ?
C45 H45B 0.9900 . ?
C45 C46 1.42(4) . ?
C46 H46A 0.9900 . ?
C46 H46B 0.9900 . ?
C46 C47 1.62(6) . ?
C47 H47A 0.9900 . ?
C47 H47B 0.9900 . ?
C47 C48 1.43(4) . ?
C48 H48 0.9500 . ?
C45A H45C 0.9900 . ?
C45A H45D 0.9900 . ?
C45A C46A 1.432(13) . ?
C46A H46C 0.9900 . ?
C46A H46D 0.9900 . ?
C46A C47A 1.61(2) . ?
C47A H47C 0.9900 . ?
C47A H47D 0.9900 . ?
C47A C48A 1.331(19) . ?
C48A H48A 0.9500 . ?
C49 H49A 0.9900 . ?
C49 H49B 0.9900 . ?
C49 C50 1.450(10) . ?
C50 H50A 0.9900 . ?
C50 H50B 0.9900 . ?
C50 C51 1.505(9) . ?
C51 H51A 0.9900 . ?
C51 H51B 0.9900 . ?
C51 C52 1.464(8) . ?
C52 H52A 0.9900 . ?
C52 H52B 0.9900 . ?

loop_
_geom_torsion_atom_site_label_1
_geom_torsion_atom_site_label_2
_geom_torsion_atom_site_label_3
_geom_torsion_atom_site_label_4
_geom_torsion
_geom_torsion_site_symmetry_1
_geom_torsion_site_symmetry_2
_geom_torsion_site_symmetry_3
_geom_torsion_site_symmetry_4
_geom_torsion_publ_flag
P1 C1 B1 C3 16.9(4) . . . . ?
P1 C1 B1 C21 138.1(3) . . . . ?
P1 C1 B1 C31 -99.2(3) . . . . ?
P1 C2 C3 C4 -177.8(3) . . . . ?
P1 C2 C3 B1 5.1(5) . . . . ?
P1 C2 C7 C6 178.4(4) . . . . ?
O1 C41 C42 C43 -2.0(11) . . . . ?
O2 C45 C46 C47 -48(4) . . . . ?
O2A C45A C46A C47A 5.1(19) . . . . ?
O3 C49 C50 C51 15.9(10) . . . . ?
C1 P1 C2 C3 5.5(3) . . . . ?
C1 P1 C2 C7 -173.6(4) . . . . ?
C1 P1 C11 C12 50.7(4) . . . . ?
C1 P1 C11 C13 -74.7(4) . . . . ?
C2 P1 C1 B1 -13.7(3) . . . . ?
C2 P1 C11 C12 -48.4(4) . . . . ?
C2 P1 C11 C13 -173.9(4) . . . . ?
C2 C3 C4 C5 -1.3(6) . . . . ?
C2 C3 B1 C1 -14.1(5) . . . . ?
C2 C3 B1 C21 -134.1(4) . . . . ?
C2 C3 B1 C31 101.2(4) . . . . ?
C3 C2 C7 C6 -0.7(7) . . . . ?
C3 C4 C5 C6 0.6(7) . . . . ?
C4 C3 B1 C1 169.3(4) . . . . ?
C4 C3 B1 C21 49.3(6) . . . . ?
C4 C3 B1 C31 -75.5(5) . . . . ?
C4 C5 C6 C7 0.1(8) . . . . ?
C5 C6 C7 C2 0.0(7) . . . . ?
C7 C2 C3 C4 1.4(6) . . . . ?
C7 C2 C3 B1 -175.7(4) . . . . ?
C11 P1 C1 B1 -117.6(3) . . . . ?
C11 P1 C2 C3 113.9(3) . . . . ?
C11 P1 C2 C7 -65.2(4) . . . . ?
C21 C22 C23 C24 53.5(5) . . . . ?
C22 C21 C26 C25 54.2(5) . . . . ?
C22 C21 B1 C1 64.2(4) . . . . ?
C22 C21 B1 C3 179.1(3) . . . . ?
C22 C21 B1 C31 -56.9(4) . . . . ?
C22 C23 C24 C25 -53.9(6) . . . . ?
C23 C24 C25 C26 55.2(5) . . . . ?
C24 C25 C26 C21 -57.6(5) . . . . ?
C26 C21 C22 C23 -51.8(5) . . . . ?
C26 C21 B1 C1 -60.0(5) . . . . ?
C26 C21 B1 C3 54.9(5) . . . . ?
C26 C21 B1 C31 178.9(3) . . . . ?
C31 C32 C33 C34 -55.3(6) . . . . ?
C32 C31 C36 C35 -54.8(5) . . . . ?
C32 C31 B1 C1 59.9(5) . . . . ?
C32 C31 B1 C3 -51.5(4) . . . . ?
C32 C31 B1 C21 -177.4(4) . . . . ?
C32 C33 C34 C35 52.9(6) . . . . ?
C33 C34 C35 C36 -53.0(6) . . . . ?
C34 C35 C36 C31 55.2(5) . . . . ?
C36 C31 C32 C33 54.4(5) . . . . ?
C36 C31 B1 C1 -174.1(3) . . . . ?
C36 C31 B1 C3 74.5(4) . . . . ?
C36 C31 B1 C21 -51.3(5) . . . . ?
C41 O1 C44 C43 -8.6(7) . . . . ?
C41 C42 C43 C44 -3.4(11) . . . . ?
C42 C43 C44 O1 7.3(8) . . . . ?
C44 O1 C41 C42 6.8(9) . . . . ?
C45 O2 C48 C47 -3(5) . . . . ?
C45 C46 C47 C48 45(4) . . . . ?
C46 C47 C48 O2 -26(4) . . . . ?
C48 O2 C45 C46 36(5) . . . . ?
C45A O2A C48A C47A -17(3) . . . . ?
C45A C46A C47A C48A -15(2) . . . . ?
C46A C47A C48A O2A 19(2) . . . . ?
C48A O2A C45A C46A 6(2) . . . . ?
C49 O3 C52 C51 -18.8(8) . . . . ?
C49 C50 C51 C52 -26.3(9) . . . . ?
C50 C51 C52 O3 27.9(8) . . . . ?
C52 O3 C49 C50 1.4(10) . . . . ?
B1 C3 C4 C5 175.3(4) . . . . ?
B1 C21 C22 C23 180.0(4) . . . . ?
B1 C21 C26 C25 -179.2(4) . . . . ?
B1 C31 C32 C33 -176.4(4) . . . . ?
B1 C31 C36 C35 176.1(4) . . . . ?
Li14 P1 C1 B1 120.5(3) . . . . ?
Li14 P1 C2 C3 -121.7(4) . . . . ?
Li14 P1 C2 C7 59.1(5) . . . . ?
Li14 P1 C11 C12 176.8(4) . . . . ?
Li14 P1 C11 C13 51.3(4) . . . . ?
Li14 O1 C41 C42 172.9(7) . . . . ?
Li14 O1 C44 C43 -174.3(5) . . . . ?
Li14 O2 C45 C46 -164(3) . . . . ?
Li14 O2 C48 C47 -161(3) . . . . ?
Li14 O2A C45A C46A -170.9(15) . . . . ?
Li14 O2A C48A C47A 160.1(17) . . . . ?
Li14 O3 C49 C50 -172.3(6) . . . . ?
Li14 O3 C52 C51 154.7(6) . . . . ?

loop_
_twin_individual_id
_twin_individual_mass_fraction_refined
1 0.71(19)
2 0.29(19)
